data_4120625
loop_
_publ_author_name
'Lee, Kiyoun'
'Boger, Dale L.'

_publ_section_title
;
 Total Syntheses of (-)-Kopsifoline D and (-)-Deoxoapodine: Divergent
 Total Synthesis via Late-Stage Key Strategic Bond Formation.
;
_journal_issue 8
_journal_name_full 'Journal of the American Chemical Society'
_journal_page_first 3312
_journal_paper_doi 10.1021/ja500548e
_journal_volume 136
_journal_year 2014
_chemical_formula_sum 'C28 H30 N2 O2 S'
_chemical_formula_weight 458.60
_chemical_name_systematic
; 
 ? 
;
_space_group_IT_number 19
_symmetry_cell_setting orthorhombic
_symmetry_space_group_name_Hall 'P 2ac 2ab'
_symmetry_space_group_name_H-M 'P 21 21 21'
_atom_sites_solution_hydrogens geom
_atom_sites_solution_primary direct
_atom_sites_solution_secondary difmap
_audit_creation_method SHELXL-97
_cell_angle_alpha 90.00
_cell_angle_beta 90.00
_cell_angle_gamma 90.00
_cell_formula_units_Z 4
_cell_length_a 6.6931(9)
_cell_length_b 18.670(2)
_cell_length_c 18.714(2)
_cell_measurement_reflns_used 1384
_cell_measurement_temperature 296(2)
_cell_measurement_theta_max 14.78
_cell_measurement_theta_min 2.18
_cell_volume 2338.5(5)
_computing_cell_refinement 'Bruker SAINT'
_computing_data_collection 'Bruker APEX2'
_computing_data_reduction 'Bruker SAINT'
_computing_molecular_graphics 'Bruker SHELXTL'
_computing_publication_material 'Bruker SHELXTL'
_computing_structure_refinement 'SHELXL-97 (Sheldrick, 2008)'
_computing_structure_solution 'SHELXS-97 (Sheldrick, 2008)'
_diffrn_ambient_temperature 296(2)
_diffrn_measured_fraction_theta_full 0.936
_diffrn_measured_fraction_theta_max 0.936
_diffrn_measurement_device_type 'Bruker APEX-I CCD'
_diffrn_measurement_method '\f and \w scans'
_diffrn_radiation_monochromator graphite
_diffrn_radiation_source 'fine-focus sealed tube'
_diffrn_radiation_type MoK\a
_diffrn_radiation_wavelength 0.71073
_diffrn_reflns_av_R_equivalents 0.1964
_diffrn_reflns_av_sigmaI/netI 0.2433
_diffrn_reflns_limit_h_max 8
_diffrn_reflns_limit_h_min -8
_diffrn_reflns_limit_k_max 24
_diffrn_reflns_limit_k_min -24
_diffrn_reflns_limit_l_max 24
_diffrn_reflns_limit_l_min -24
_diffrn_reflns_number 24721
_diffrn_reflns_theta_full 27.49
_diffrn_reflns_theta_max 27.49
_diffrn_reflns_theta_min 2.18
_exptl_absorpt_coefficient_mu 0.167
_exptl_absorpt_correction_T_max 0.9868
_exptl_absorpt_correction_T_min 0.9673
_exptl_absorpt_correction_type multi-scan
_exptl_absorpt_process_details 'SADABS (Sheldrick, 1999)'
_exptl_crystal_density_diffrn 1.303
_exptl_crystal_density_meas ?
_exptl_crystal_density_method 'not measured'
_exptl_crystal_description Parallalepiped
_exptl_crystal_F_000 976
_exptl_crystal_size_max 0.20
_exptl_crystal_size_mid 0.11
_exptl_crystal_size_min 0.08
_refine_diff_density_max 0.156
_refine_diff_density_min -0.163
_refine_diff_density_rms 0.036
_refine_ls_abs_structure_details 'Flack H D (1983), Acta Cryst. A39, 876-881'
_refine_ls_abs_structure_Flack -0.12(19)
_refine_ls_extinction_method none
_refine_ls_goodness_of_fit_ref 0.856
_refine_ls_hydrogen_treatment constr
_refine_ls_matrix_type full
_refine_ls_number_parameters 299
_refine_ls_number_reflns 5030
_refine_ls_number_restraints 0
_refine_ls_restrained_S_all 0.856
_refine_ls_R_factor_all 0.2126
_refine_ls_R_factor_gt 0.0641
_refine_ls_shift/su_max 0.038
_refine_ls_shift/su_mean 0.001
_refine_ls_structure_factor_coef Fsqd
_refine_ls_weighting_details 'calc w=1/[\s^2^(Fo^2^)+(0.0000P)^2^+0.0000P] where P=(Fo^2^+2Fc^2^)/3'
_refine_ls_weighting_scheme calc
_refine_ls_wR_factor_gt 0.1202
_refine_ls_wR_factor_ref 0.1855
_reflns_number_gt 1863
_reflns_number_total 5030
_reflns_threshold_expression >2sigma(I)
_cod_data_source_file ja500548e_si_003.cif
_cod_data_source_block tham_0m
_cod_depositor_comments
;
The following automatic conversions were performed:

'_symmetry_cell_setting' value 'Orthorhombic' changed to
'orthorhombic' according to
/usr/data/users/saulius/automatic-downloads/current/ACS/lib/dictionaries/cif_core.dic
dictionary named 'cif_core.dic' version 2.4.2 from
2011-04-26.

'_exptl_absorpt_correction_type' value 'Multi-scan'
changed to 'multi-scan' according to
/usr/data/users/saulius/automatic-downloads/current/ACS/lib/dictionaries/cif_core.dic
dictionary named 'cif_core.dic' version 2.4.2 from 2011-04-26.

Automatic conversion script
Id: cif_fix_values 2281 2013-09-26 08:29:07Z andrius 

The following automatic conversions were performed:

'_exptl_crystal_density_meas' value 'not measured' was changed to '?'
- the value is perceived as not measured.

Automatic conversion script
Id: cif_fix_values 3008 2015-01-20 13:52:24Z robertas 
;
_cod_original_sg_symbol_H-M P2(1)2(1)2(1)
_cod_database_code 4120625

loop_
_symmetry_equiv_pos_as_xyz
'x, y, z'
'-x+1/2, -y, z+1/2'
'-x, y+1/2, -z+1/2'
'x+1/2, -y+1/2, -z'

loop_
_atom_site_label
_atom_site_type_symbol
_atom_site_fract_x
_atom_site_fract_y
_atom_site_fract_z
_atom_site_U_iso_or_equiv
_atom_site_adp_type
_atom_site_occupancy
_atom_site_symmetry_multiplicity
_atom_site_calc_flag
_atom_site_refinement_flags
S1 S 0.7298(3) 0.86228(9) 0.97136(8) 0.0936(7) Uani 1 1 d .
O1 O 0.8038(7) 0.7686(3) 0.6333(2) 0.125(2) Uani 1 1 d .
O2 O 0.5227(5) 0.77985(19) 0.57491(17) 0.0641(10) Uani 1 1 d .
N1 N 0.5890(7) 0.6206(2) 0.6946(2) 0.0583(12) Uani 1 1 d .
N2 N 0.5597(6) 0.7618(2) 0.89417(19) 0.0490(10) Uani 1 1 d .
C1 C 0.2278(9) 0.5694(3) 0.8292(3) 0.0646(15) Uani 1 1 d .
H1 H 0.1816 0.5881 0.8722 0.078 Uiso 1 1 calc R
C2 C 0.1509(10) 0.5060(3) 0.8025(4) 0.0762(18) Uani 1 1 d .
H2 H 0.0518 0.4816 0.8274 0.091 Uiso 1 1 calc R
C3 C 0.2219(11) 0.4793(3) 0.7390(4) 0.0811(19) Uani 1 1 d .
H3 H 0.1682 0.4367 0.7218 0.097 Uiso 1 1 calc R
C4 C 0.3694(9) 0.5126(3) 0.6991(4) 0.0747(17) Uani 1 1 d .
H4 H 0.4164 0.4934 0.6565 0.090 Uiso 1 1 calc R
C5 C 0.4430(8) 0.5765(3) 0.7265(3) 0.0581(14) Uani 1 1 d .
C6 C 0.3743(8) 0.6044(3) 0.7907(3) 0.0532(13) Uani 1 1 d .
C7 C 0.5027(8) 0.6687(2) 0.8101(2) 0.0472(12) Uani 1 1 d .
C8 C 0.6006(8) 0.6872(2) 0.7374(2) 0.0466(12) Uani 1 1 d .
H8 H 0.7413 0.6995 0.7453 0.056 Uiso 1 1 calc R
C9 C 0.4976(7) 0.7493(2) 0.6967(2) 0.0458(11) Uani 1 1 d .
C10 C 0.4863(8) 0.8135(3) 0.7479(3) 0.0508(12) Uani 1 1 d .
H10A H 0.6118 0.8206 0.7728 0.061 Uiso 1 1 calc R
H10B H 0.4512 0.8571 0.7226 0.061 Uiso 1 1 calc R
C11 C 0.3208(7) 0.7909(2) 0.7993(2) 0.0472(12) Uani 1 1 d .
C12 C 0.4000(7) 0.7321(2) 0.8478(2) 0.0454(12) Uani 1 1 d .
H12 H 0.2910 0.7140 0.8778 0.055 Uiso 1 1 calc R
C13 C 0.6651(8) 0.6470(3) 0.8650(3) 0.0588(14) Uani 1 1 d .
H13A H 0.6088 0.6172 0.9024 0.071 Uiso 1 1 calc R
H13B H 0.7728 0.6210 0.8419 0.071 Uiso 1 1 calc R
C14 C 0.7392(9) 0.7173(3) 0.8950(2) 0.0628(15) Uani 1 1 d .
H14A H 0.7899 0.7115 0.9432 0.075 Uiso 1 1 calc R
H14B H 0.8433 0.7377 0.8652 0.075 Uiso 1 1 calc R
C15 C 0.5441(9) 0.8251(3) 0.9257(3) 0.0582(15) Uani 1 1 d .
C16 C 0.3465(10) 0.8602(3) 0.9172(3) 0.0767(18) Uani 1 1 d .
H16A H 0.3635 0.9108 0.9269 0.092 Uiso 1 1 calc R
H16B H 0.2583 0.8413 0.9537 0.092 Uiso 1 1 calc R
C17 C 0.2416(9) 0.8530(3) 0.8459(3) 0.0682(15) Uani 1 1 d .
H17A H 0.2565 0.8975 0.8197 0.082 Uiso 1 1 calc R
H17B H 0.1001 0.8457 0.8543 0.082 Uiso 1 1 calc R
C18 C 0.7704(9) 0.5880(3) 0.6668(3) 0.0684(15) Uani 1 1 d .
H18A H 0.7938 0.5436 0.6924 0.082 Uiso 1 1 calc R
H18B H 0.8817 0.6197 0.6770 0.082 Uiso 1 1 calc R
C19 C 0.7697(9) 0.5721(3) 0.5879(3) 0.0603(14) Uani 1 1 d .
C20 C 0.9318(9) 0.5356(3) 0.5593(3) 0.0667(15) Uani 1 1 d .
H20 H 1.0342 0.5200 0.5891 0.080 Uiso 1 1 calc R
C21 C 0.9417(11) 0.5223(3) 0.4868(4) 0.084(2) Uani 1 1 d .
H21 H 1.0498 0.4972 0.4680 0.101 Uiso 1 1 calc R
C22 C 0.7945(13) 0.5456(4) 0.4426(3) 0.098(2) Uani 1 1 d .
H22 H 0.8045 0.5376 0.3937 0.117 Uiso 1 1 calc R
C23 C 0.6299(13) 0.5811(4) 0.4697(4) 0.108(3) Uani 1 1 d .
H23 H 0.5266 0.5961 0.4400 0.130 Uiso 1 1 calc R
C24 C 0.6240(11) 0.5938(3) 0.5434(3) 0.083(2) Uani 1 1 d .
H24 H 0.5151 0.6183 0.5623 0.099 Uiso 1 1 calc R
C25 C 0.6254(8) 0.7676(3) 0.6323(3) 0.0595(14) Uani 1 1 d .
C26 C 0.6370(10) 0.7968(3) 0.5111(3) 0.0823(19) Uani 1 1 d .
H26A H 0.7272 0.7582 0.5008 0.099 Uiso 1 1 calc R
H26B H 0.7117 0.8400 0.5188 0.099 Uiso 1 1 calc R
H26C H 0.5475 0.8034 0.4715 0.099 Uiso 1 1 calc R
C27 C 0.2750(7) 0.7354(3) 0.6815(2) 0.0503(12) Uani 1 1 d .
H27A H 0.2318 0.7622 0.6398 0.060 Uiso 1 1 calc R
H27B H 0.2515 0.6849 0.6729 0.060 Uiso 1 1 calc R
C28 C 0.1628(7) 0.7602(3) 0.7479(2) 0.0548(13) Uani 1 1 d .
H28A H 0.0933 0.7203 0.7699 0.066 Uiso 1 1 calc R
H28B H 0.0656 0.7967 0.7355 0.066 Uiso 1 1 calc R

loop_
_atom_site_aniso_label
_atom_site_aniso_U_11
_atom_site_aniso_U_22
_atom_site_aniso_U_33
_atom_site_aniso_U_23
_atom_site_aniso_U_13
_atom_site_aniso_U_12
S1 0.1032(16) 0.1060(13) 0.0717(10) -0.0239(9) -0.0191(11) -0.0239(12)
O1 0.043(3) 0.268(6) 0.062(3) 0.050(3) -0.005(2) -0.029(3)
O2 0.047(2) 0.102(3) 0.0435(19) 0.0167(18) 0.0033(18) 0.0021(19)
N1 0.041(3) 0.066(3) 0.068(3) -0.019(2) 0.005(2) 0.004(2)
N2 0.046(3) 0.058(3) 0.042(2) -0.002(2) -0.0033(18) -0.001(2)
C1 0.062(4) 0.058(3) 0.074(3) 0.013(3) 0.000(3) -0.002(3)
C2 0.064(4) 0.060(4) 0.105(5) 0.017(4) -0.001(4) -0.013(3)
C3 0.069(5) 0.048(4) 0.126(6) -0.007(4) -0.017(5) -0.004(3)
C4 0.057(4) 0.067(4) 0.100(5) -0.020(3) -0.016(4) 0.006(3)
C5 0.046(3) 0.058(3) 0.070(4) -0.007(3) -0.009(3) 0.002(3)
C6 0.047(3) 0.050(3) 0.062(3) 0.004(3) -0.002(3) -0.004(2)
C7 0.041(3) 0.055(3) 0.045(3) 0.002(2) -0.001(2) -0.004(2)
C8 0.035(3) 0.064(3) 0.040(3) 0.000(2) 0.002(2) -0.004(2)
C9 0.036(3) 0.061(3) 0.040(2) 0.006(2) -0.004(2) -0.007(2)
C10 0.044(3) 0.055(3) 0.053(3) 0.008(2) -0.007(3) -0.005(2)
C11 0.047(3) 0.049(3) 0.045(3) 0.002(2) -0.005(2) -0.003(2)
C12 0.042(3) 0.061(3) 0.034(2) 0.001(2) 0.000(2) -0.005(3)
C13 0.051(4) 0.066(3) 0.060(3) 0.012(3) -0.010(3) 0.006(3)
C14 0.068(4) 0.073(4) 0.048(3) -0.002(2) -0.013(3) 0.002(3)
C15 0.067(4) 0.069(4) 0.039(3) -0.010(2) -0.004(3) -0.013(3)
C16 0.095(5) 0.085(4) 0.050(3) -0.012(3) -0.005(3) 0.019(4)
C17 0.058(4) 0.071(3) 0.076(4) -0.009(3) 0.005(3) 0.008(3)
C18 0.053(4) 0.094(4) 0.058(3) -0.012(3) -0.002(3) 0.018(3)
C19 0.061(4) 0.055(3) 0.064(3) -0.011(3) -0.001(3) 0.002(3)
C20 0.060(4) 0.070(4) 0.070(4) -0.009(3) 0.008(3) 0.011(3)
C21 0.097(6) 0.081(4) 0.075(5) -0.017(4) 0.022(4) 0.011(4)
C22 0.135(8) 0.100(5) 0.059(4) -0.022(4) 0.007(5) 0.011(5)
C23 0.127(7) 0.128(6) 0.070(4) -0.036(4) -0.026(5) 0.041(5)
C24 0.081(5) 0.091(4) 0.076(4) -0.035(3) -0.012(4) 0.022(4)
C25 0.033(3) 0.096(4) 0.049(3) 0.002(3) -0.007(3) -0.005(3)
C26 0.077(5) 0.119(5) 0.051(3) 0.021(3) 0.008(3) 0.000(4)
C27 0.038(3) 0.069(3) 0.044(3) 0.001(2) 0.000(2) -0.004(3)
C28 0.036(3) 0.071(3) 0.057(3) -0.002(3) -0.003(2) 0.003(2)

loop_
_atom_type_symbol
_atom_type_description
_atom_type_scat_dispersion_real
_atom_type_scat_dispersion_imag
_atom_type_scat_source
C C 0.0033 0.0016 'International Tables Vol C Tables 4.2.6.8 and 6.1.1.4'
H H 0.0000 0.0000 'International Tables Vol C Tables 4.2.6.8 and 6.1.1.4'
N N 0.0061 0.0033 'International Tables Vol C Tables 4.2.6.8 and 6.1.1.4'
O O 0.0106 0.0060 'International Tables Vol C Tables 4.2.6.8 and 6.1.1.4'
S S 0.1246 0.1234 'International Tables Vol C Tables 4.2.6.8 and 6.1.1.4'

loop_
_geom_angle_atom_site_label_1
_geom_angle_atom_site_label_2
_geom_angle_atom_site_label_3
_geom_angle
C25 O2 C26 116.2(4)
C5 N1 C18 119.0(4)
C5 N1 C8 107.3(4)
C18 N1 C8 120.1(4)
C15 N2 C14 124.5(4)
C15 N2 C12 122.5(4)
C14 N2 C12 112.7(4)
C6 C1 C2 118.8(6)
C3 C2 C1 119.5(6)
C4 C3 C2 123.4(6)
C3 C4 C5 116.1(6)
C4 C5 C6 121.6(5)
C4 C5 N1 126.2(5)
C6 C5 N1 112.2(4)
C1 C6 C5 120.6(5)
C1 C6 C7 130.6(5)
C5 C6 C7 108.3(5)
C6 C7 C12 117.6(4)
C6 C7 C13 110.3(4)
C12 C7 C13 102.1(4)
C6 C7 C8 102.0(4)
C12 C7 C8 114.8(4)
C13 C7 C8 110.1(4)
N1 C8 C7 105.4(4)
N1 C8 C9 109.8(4)
C7 C8 C9 114.3(4)
C25 C9 C10 110.3(4)
C25 C9 C27 115.8(4)
C10 C9 C27 101.5(4)
C25 C9 C8 108.0(4)
C10 C9 C8 107.4(4)
C27 C9 C8 113.4(4)
C11 C10 C9 102.3(4)
C12 C11 C10 108.8(4)
C12 C11 C17 109.0(4)
C10 C11 C17 113.5(4)
C12 C11 C28 110.1(4)
C10 C11 C28 101.9(4)
C17 C11 C28 113.3(4)
N2 C12 C11 109.2(4)
N2 C12 C7 103.5(4)
C11 C12 C7 115.9(4)
C14 C13 C7 104.4(4)
N2 C14 C13 102.7(4)
N2 C15 C16 114.6(4)
N2 C15 S1 122.9(4)
C16 C15 S1 122.6(4)
C15 C16 C17 118.0(5)
C16 C17 C11 113.9(5)
N1 C18 C19 115.5(5)
C24 C19 C20 118.4(5)
C24 C19 C18 123.4(5)
C20 C19 C18 118.2(5)
C21 C20 C19 120.2(6)
C22 C21 C20 120.4(6)
C21 C22 C23 120.6(6)
C22 C23 C24 117.7(7)
C19 C24 C23 122.6(7)
O1 C25 O2 122.7(5)
O1 C25 C9 123.7(5)
O2 C25 C9 113.6(4)
C28 C27 C9 105.9(4)
C27 C28 C11 106.5(4)

loop_
_geom_bond_atom_site_label_1
_geom_bond_atom_site_label_2
_geom_bond_distance
S1 C15 1.660(6)
O1 C25 1.194(6)
O2 C25 1.295(6)
O2 C26 1.453(6)
N1 C5 1.411(7)
N1 C18 1.454(7)
N1 C8 1.482(6)
N2 C15 1.325(6)
N2 C14 1.461(7)
N2 C12 1.484(6)
C1 C6 1.380(7)
C1 C2 1.384(8)
C2 C3 1.374(9)
C3 C4 1.385(9)
C4 C5 1.388(7)
C5 C6 1.388(7)
C6 C7 1.520(7)
C7 C12 1.540(7)
C7 C13 1.550(6)
C7 C8 1.548(6)
C8 C9 1.548(7)
C9 C25 1.517(7)
C9 C10 1.536(6)
C9 C27 1.539(7)
C10 C11 1.527(7)
C11 C12 1.520(6)
C11 C17 1.544(7)
C11 C28 1.541(6)
C13 C14 1.513(7)
C15 C16 1.484(8)
C16 C17 1.513(7)
C18 C19 1.506(7)
C19 C24 1.345(8)
C19 C20 1.389(7)
C20 C21 1.382(8)
C21 C22 1.358(9)
C22 C23 1.382(10)
C23 C24 1.400(8)
C27 C28 1.524(6)

loop_
_geom_torsion_atom_site_label_1
_geom_torsion_atom_site_label_2
_geom_torsion_atom_site_label_3
_geom_torsion_atom_site_label_4
_geom_torsion
C6 C1 C2 C3 0.2(8)
C1 C2 C3 C4 0.2(10)
C2 C3 C4 C5 -0.8(9)
C3 C4 C5 C6 1.1(8)
C3 C4 C5 N1 -178.3(5)
C18 N1 C5 C4 -46.9(8)
C8 N1 C5 C4 172.5(5)
C18 N1 C5 C6 133.7(5)
C8 N1 C5 C6 -6.9(6)
C2 C1 C6 C5 0.1(8)
C2 C1 C6 C7 -171.7(5)
C4 C5 C6 C1 -0.8(8)
N1 C5 C6 C1 178.6(4)
C4 C5 C6 C7 172.7(5)
N1 C5 C6 C7 -7.8(6)
C1 C6 C7 C12 -42.6(7)
C5 C6 C7 C12 144.8(4)
C1 C6 C7 C13 73.9(7)
C5 C6 C7 C13 -98.7(5)
C1 C6 C7 C8 -169.1(5)
C5 C6 C7 C8 18.2(5)
C5 N1 C8 C7 18.2(5)
C18 N1 C8 C7 -121.9(5)
C5 N1 C8 C9 -105.3(4)
C18 N1 C8 C9 114.6(5)
C6 C7 C8 N1 -21.7(5)
C12 C7 C8 N1 -150.1(4)
C13 C7 C8 N1 95.4(4)
C6 C7 C8 C9 98.9(4)
C12 C7 C8 C9 -29.5(6)
C13 C7 C8 C9 -144.0(4)
N1 C8 C9 C25 -69.3(5)
C7 C8 C9 C25 172.6(4)
N1 C8 C9 C10 171.7(4)
C7 C8 C9 C10 53.6(5)
N1 C8 C9 C27 60.4(5)
C7 C8 C9 C27 -57.7(5)
C25 C9 C10 C11 168.6(4)
C27 C9 C10 C11 45.2(4)
C8 C9 C10 C11 -74.0(4)
C9 C10 C11 C12 72.5(4)
C9 C10 C11 C17 -166.0(4)
C9 C10 C11 C28 -43.8(4)
C15 N2 C12 C11 42.9(6)
C14 N2 C12 C11 -131.5(4)
C15 N2 C12 C7 167.0(4)
C14 N2 C12 C7 -7.4(5)
C10 C11 C12 N2 66.0(5)
C17 C11 C12 N2 -58.2(5)
C28 C11 C12 N2 176.9(4)
C10 C11 C12 C7 -50.4(5)
C17 C11 C12 C7 -174.6(4)
C28 C11 C12 C7 60.5(5)
C6 C7 C12 N2 148.3(4)
C13 C7 C12 N2 27.4(4)
C8 C7 C12 N2 -91.7(4)
C6 C7 C12 C11 -92.1(5)
C13 C7 C12 C11 147.0(4)
C8 C7 C12 C11 27.9(6)
C6 C7 C13 C14 -164.1(4)
C12 C7 C13 C14 -38.2(5)
C8 C7 C13 C14 84.1(5)
C15 N2 C14 C13 169.3(4)
C12 N2 C14 C13 -16.5(5)
C7 C13 C14 N2 33.5(5)
C14 N2 C15 C16 179.8(5)
C12 N2 C15 C16 6.1(7)
C14 N2 C15 S1 -0.3(7)
C12 N2 C15 S1 -174.0(4)
N2 C15 C16 C17 -38.3(7)
S1 C15 C16 C17 141.9(5)
C15 C16 C17 C11 18.4(8)
C12 C11 C17 C16 29.1(6)
C10 C11 C17 C16 -92.3(6)
C28 C11 C17 C16 152.1(5)
C5 N1 C18 C19 96.4(6)
C8 N1 C18 C19 -128.0(5)
N1 C18 C19 C24 7.9(8)
N1 C18 C19 C20 -174.7(5)
C24 C19 C20 C21 0.1(9)
C18 C19 C20 C21 -177.4(6)
C19 C20 C21 C22 0.9(10)
C20 C21 C22 C23 -1.9(11)
C21 C22 C23 C24 1.9(12)
C20 C19 C24 C23 -0.1(10)
C18 C19 C24 C23 177.3(7)
C22 C23 C24 C19 -0.9(11)
C26 O2 C25 O1 -1.3(9)
C26 O2 C25 C9 -179.2(4)
C10 C9 C25 O1 77.7(8)
C27 C9 C25 O1 -167.7(6)
C8 C9 C25 O1 -39.4(8)
C10 C9 C25 O2 -104.4(5)
C27 C9 C25 O2 10.1(7)
C8 C9 C25 O2 138.5(4)
C25 C9 C27 C28 -148.5(4)
C10 C9 C27 C28 -29.0(5)
C8 C9 C27 C28 85.9(5)
C9 C27 C28 C11 2.3(5)
C12 C11 C28 C27 -89.8(5)
C10 C11 C28 C27 25.5(5)
C17 C11 C28 C27 147.8(4)
